data_8106033
loop_
_publ_author_name
'Jia, Hao-Ran'
'Li, Jing'
'Sun, Yin-Xia'

_publ_section_title
;
 Crystal structure of bis(\m2-methanolato-\k2 O:O)-bis(methanol-\k1
 O)-bis{3-((4-methoxy-2-oxidobenzylidene)amino)-2-oxo-2H-chromen-4-olato-\k3
 O,O&#x2032;,N}dichromium(III), C38H36Cr2N2O14
;
_journal_issue 1
_journal_name_full 'Zeitschrift f\"ur Kristallographie - New Crystal Structures'
_journal_page_first 27
_journal_page_last 29
_journal_paper_doi 10.1515/ncrs-2017-0100
_journal_volume 233
_journal_year 2018
_chemical_formula_moiety 'C38 H36 Cr2 N2 O14'
_chemical_formula_sum 'C38 H36 Cr2 N2 O14'
_chemical_formula_weight 848.69
_space_group_crystal_system triclinic
_space_group_IT_number 2
_space_group_name_Hall '-P 1'
_space_group_name_H-M_alt 'P -1'
_atom_sites_solution_hydrogens geom
_atom_sites_solution_primary direct
_atom_sites_solution_secondary difmap
_cell_angle_alpha 113.420(13)
_cell_angle_beta 93.326(13)
_cell_angle_gamma 107.857(12)
_cell_formula_units_Z 1
_cell_length_a 8.2863(13)
_cell_length_b 10.4324(13)
_cell_length_c 12.1503(19)
_cell_measurement_reflns_used 1894
_cell_measurement_temperature 293(2)
_cell_measurement_theta_max 28.4040
_cell_measurement_theta_min 4.0640
_cell_volume 897.7(3)
_computing_cell_refinement 'Bruker SAINT'
_computing_data_collection 'Bruker APEX2'
_computing_data_reduction 'Bruker SAINT'
_computing_molecular_graphics 'Bruker SHELXTL'
_computing_publication_material 'Bruker SHELXTL'
_computing_structure_refinement 'SHELXL-97 (Sheldrick, 1997)'
_computing_structure_solution 'SHELXS-97 (Sheldrick, 1990)'
_diffrn_ambient_temperature 293(2)
_diffrn_measured_fraction_theta_full 0.997
_diffrn_measured_fraction_theta_max 0.997
_diffrn_measurement_device_type 'Bruker SMART CCD'
_diffrn_measurement_method '\w scans'
_diffrn_radiation_monochromator graphite
_diffrn_radiation_source 'fine-focus sealed tube'
_diffrn_radiation_type MoK\a
_diffrn_radiation_wavelength 0.71073
_diffrn_reflns_av_R_equivalents 0.0326
_diffrn_reflns_av_sigmaI/netI 0.0605
_diffrn_reflns_limit_h_max 10
_diffrn_reflns_limit_h_min -8
_diffrn_reflns_limit_k_max 8
_diffrn_reflns_limit_k_min -12
_diffrn_reflns_limit_l_max 14
_diffrn_reflns_limit_l_min -14
_diffrn_reflns_number 5941
_diffrn_reflns_theta_full 25.50
_diffrn_reflns_theta_max 26.02
_diffrn_reflns_theta_min 3.42
_exptl_absorpt_coefficient_mu 0.681
_exptl_absorpt_correction_T_max 0.849
_exptl_absorpt_correction_T_min 0.832
_exptl_absorpt_correction_type multi-scan
_exptl_absorpt_process_details SADABS
_exptl_crystal_colour dark-brown
_exptl_crystal_density_diffrn 1.570
_exptl_crystal_density_method 'not measured'
_exptl_crystal_description block
_exptl_crystal_F_000 438
_exptl_crystal_size_max 0.27
_exptl_crystal_size_mid 0.25
_exptl_crystal_size_min 0.24
_refine_diff_density_max 0.388
_refine_diff_density_min -0.360
_refine_diff_density_rms 0.063
_refine_ls_extinction_method none
_refine_ls_goodness_of_fit_ref 1.083
_refine_ls_hydrogen_treatment mixed
_refine_ls_matrix_type full
_refine_ls_number_parameters 260
_refine_ls_number_reflns 3532
_refine_ls_number_restraints 0
_refine_ls_restrained_S_all 1.083
_refine_ls_R_factor_all 0.0605
_refine_ls_R_factor_gt 0.0454
_refine_ls_shift/su_max 0.000
_refine_ls_shift/su_mean 0.000
_refine_ls_structure_factor_coef Fsqd
_refine_ls_weighting_details 'calc w=1/[\s^2^(Fo^2^)+(0.0347P)^2^+0.3787P] where P=(Fo^2^+2Fc^2^)/3'
_refine_ls_weighting_scheme calc
_refine_ls_wR_factor_gt 0.1004
_refine_ls_wR_factor_ref 0.1112
_reflns_number_gt 2865
_reflns_number_total 3532
_reflns_threshold_expression >2sigma(I)
_cod_data_source_file suppl_ncrs-2017-0100_suppl.cif
_cod_data_source_block s009
_cod_original_cell_volume 897.7(2)
_cod_database_code 8106033

loop_
_symmetry_equiv_pos_as_xyz
'x, y, z'
'-x, -y, -z'

loop_
_atom_site_label
_atom_site_type_symbol
_atom_site_fract_x
_atom_site_fract_y
_atom_site_fract_z
_atom_site_U_iso_or_equiv
_atom_site_adp_type
_atom_site_occupancy
_atom_site_symmetry_multiplicity
_atom_site_calc_flag
_atom_site_refinement_flags
_atom_site_disorder_assembly
_atom_site_disorder_group
Cr1 Cr 0.55963(6) 0.88307(4) 0.02169(4) 0.02733(15) Uani 1 1 d . . .
O1 O 0.6492(3) 0.8239(2) -0.12833(18) 0.0379(5) Uani 1 1 d . . .
O2 O 0.4790(3) 0.3718(2) -0.33410(19) 0.0438(5) Uani 1 1 d . . .
O3 O 0.3102(3) 0.3323(2) -0.2089(2) 0.0513(6) Uani 1 1 d . . .
O4 O 0.4901(3) 0.9158(2) 0.17173(18) 0.0398(5) Uani 1 1 d . . .
O5 O 0.1288(3) 0.8553(3) 0.4498(2) 0.0579(7) Uani 1 1 d . . .
O6 O 0.8017(3) 0.8707(3) 0.1148(3) 0.0554(7) Uani 1 1 d . . .
O7 O 0.6617(2) 1.08839(19) 0.06238(17) 0.0323(5) Uani 1 1 d . . .
N1 N 0.4335(3) 0.6607(2) -0.0450(2) 0.0331(5) Uani 1 1 d . . .
C1 C 0.5967(4) 0.6805(3) -0.1938(3) 0.0320(6) Uani 1 1 d . . .
C2 C 0.6593(4) 0.6193(3) -0.3041(3) 0.0348(7) Uani 1 1 d . . .
C3 C 0.7782(4) 0.7059(4) -0.3461(3) 0.0457(8) Uani 1 1 d . . .
H3 H 0.8200 0.8097 -0.3031 0.055 Uiso 1 1 calc R . .
C4 C 0.8347(5) 0.6389(4) -0.4514(3) 0.0555(10) Uani 1 1 d . . .
H4 H 0.9144 0.6968 -0.4797 0.067 Uiso 1 1 calc R . .
C5 C 0.7717(5) 0.4852(4) -0.5141(3) 0.0538(9) Uani 1 1 d . . .
H5 H 0.8108 0.4403 -0.5846 0.065 Uiso 1 1 calc R . .
C6 C 0.6537(5) 0.3964(4) -0.4762(3) 0.0505(9) Uani 1 1 d . . .
H6A H 0.6120 0.2928 -0.5204 0.061 Uiso 1 1 calc R . .
C7 C 0.5978(4) 0.4635(3) -0.3712(3) 0.0392(7) Uani 1 1 d . . .
C8 C 0.4167(4) 0.4264(3) -0.2290(3) 0.0377(7) Uani 1 1 d . . .
C9 C 0.4801(4) 0.5835(3) -0.1587(3) 0.0326(6) Uani 1 1 d . . .
C10 C 0.3215(4) 0.5973(3) 0.0040(3) 0.0373(7) Uani 1 1 d . . .
H10 H 0.2655 0.4940 -0.0377 0.045 Uiso 1 1 calc R . .
C11 C 0.2768(4) 0.6728(3) 0.1170(3) 0.0345(7) Uani 1 1 d . . .
C12 C 0.3627(3) 0.8270(3) 0.1956(3) 0.0314(6) Uani 1 1 d . . .
C13 C 0.3116(4) 0.8888(3) 0.3078(3) 0.0376(7) Uani 1 1 d . . .
H13 H 0.3669 0.9900 0.3600 0.045 Uiso 1 1 calc R . .
C14 C 0.1821(4) 0.8026(4) 0.3411(3) 0.0421(8) Uani 1 1 d . . .
C15 C 0.0960(4) 0.6509(4) 0.2644(3) 0.0474(8) Uani 1 1 d . . .
H15 H 0.0068 0.5933 0.2870 0.057 Uiso 1 1 calc R . .
C16 C 0.1433(4) 0.5880(3) 0.1564(3) 0.0411(7) Uani 1 1 d . . .
H16 H 0.0869 0.4862 0.1064 0.049 Uiso 1 1 calc R . .
C17 C 0.2174(5) 1.0071(4) 0.5352(3) 0.0638(11) Uani 1 1 d . . .
H17A H 0.2077 1.0712 0.4982 0.096 Uiso 1 1 calc R . .
H17B H 0.3374 1.0238 0.5585 0.096 Uiso 1 1 calc R . .
H17C H 0.1669 1.0291 0.6065 0.096 Uiso 1 1 calc R . .
C18 C 0.9540(5) 0.8597(4) 0.0762(4) 0.0640(10) Uani 1 1 d . . .
H18A H 0.9260 0.7790 -0.0045 0.096 Uiso 1 1 calc R . .
H18B H 1.0197 0.8409 0.1319 0.096 Uiso 1 1 calc R . .
H18C H 1.0212 0.9518 0.0745 0.096 Uiso 1 1 calc R . .
C19 C 0.7682(4) 1.1913(3) 0.1780(3) 0.0520(9) Uani 1 1 d . . .
H19A H 0.7034 1.1898 0.2408 0.078 Uiso 1 1 calc R . .
H19B H 0.8074 1.2900 0.1821 0.078 Uiso 1 1 calc R . .
H19C H 0.8663 1.1643 0.1901 0.078 Uiso 1 1 calc R . .
H6 H 0.766(5) 0.821(4) 0.146(4) 0.071(14) Uiso 1 1 d . . .

loop_
_atom_site_aniso_label
_atom_site_aniso_U_11
_atom_site_aniso_U_22
_atom_site_aniso_U_33
_atom_site_aniso_U_23
_atom_site_aniso_U_13
_atom_site_aniso_U_12
Cr1 0.0337(3) 0.0190(2) 0.0267(3) 0.00846(18) 0.00988(19) 0.00749(18)
O1 0.0459(13) 0.0259(11) 0.0384(12) 0.0116(9) 0.0164(10) 0.0102(9)
O2 0.0566(14) 0.0283(11) 0.0396(12) 0.0086(10) 0.0131(11) 0.0142(10)
O3 0.0649(16) 0.0313(12) 0.0528(14) 0.0177(11) 0.0194(12) 0.0102(11)
O4 0.0457(13) 0.0312(11) 0.0329(11) 0.0119(9) 0.0127(9) 0.0036(9)
O5 0.0602(16) 0.0574(15) 0.0444(14) 0.0148(12) 0.0257(12) 0.0133(12)
O6 0.0488(15) 0.0690(17) 0.0750(19) 0.0514(16) 0.0232(13) 0.0270(13)
O7 0.0354(11) 0.0214(10) 0.0315(11) 0.0079(8) 0.0045(8) 0.0045(8)
N1 0.0381(14) 0.0282(13) 0.0335(13) 0.0143(11) 0.0093(11) 0.0110(10)
C1 0.0361(16) 0.0285(15) 0.0309(15) 0.0121(13) 0.0058(12) 0.0125(12)
C2 0.0382(17) 0.0372(17) 0.0296(15) 0.0116(13) 0.0090(13) 0.0181(13)
C3 0.0453(19) 0.0453(19) 0.0413(18) 0.0154(15) 0.0123(15) 0.0136(15)
C4 0.051(2) 0.065(2) 0.048(2) 0.0248(19) 0.0213(17) 0.0145(18)
C5 0.059(2) 0.061(2) 0.0380(19) 0.0133(17) 0.0187(17) 0.0261(18)
C6 0.062(2) 0.047(2) 0.0342(18) 0.0054(15) 0.0105(16) 0.0263(17)
C7 0.0416(18) 0.0425(18) 0.0337(16) 0.0131(14) 0.0067(14) 0.0202(14)
C8 0.0429(18) 0.0333(17) 0.0379(17) 0.0165(14) 0.0062(14) 0.0139(13)
C9 0.0378(16) 0.0278(15) 0.0323(15) 0.0117(13) 0.0065(13) 0.0139(12)
C10 0.0407(17) 0.0317(16) 0.0371(17) 0.0136(14) 0.0063(14) 0.0121(13)
C11 0.0344(16) 0.0343(16) 0.0340(16) 0.0145(13) 0.0049(13) 0.0123(12)
C12 0.0301(15) 0.0304(15) 0.0339(15) 0.0134(13) 0.0065(12) 0.0124(12)
C13 0.0371(17) 0.0356(17) 0.0357(16) 0.0141(14) 0.0079(13) 0.0092(13)
C14 0.0407(18) 0.050(2) 0.0373(17) 0.0177(15) 0.0140(14) 0.0188(15)
C15 0.0444(19) 0.051(2) 0.0447(19) 0.0248(17) 0.0159(16) 0.0074(15)
C16 0.0400(18) 0.0286(16) 0.0432(18) 0.0129(14) 0.0045(14) 0.0018(13)
C17 0.062(2) 0.064(2) 0.043(2) 0.0036(18) 0.0152(18) 0.0193(19)
C18 0.051(2) 0.070(3) 0.080(3) 0.039(2) 0.014(2) 0.0246(19)
C19 0.057(2) 0.0301(17) 0.046(2) 0.0044(15) -0.0086(16) 0.0068(15)

loop_
_atom_type_symbol
_atom_type_description
_atom_type_scat_dispersion_real
_atom_type_scat_dispersion_imag
_atom_type_scat_source
C C 0.0033 0.0016 'International Tables Vol C Tables 4.2.6.8 and 6.1.1.4'
H H 0.0000 0.0000 'International Tables Vol C Tables 4.2.6.8 and 6.1.1.4'
Cr Cr 0.3209 0.6236 'International Tables Vol C Tables 4.2.6.8 and 6.1.1.4'
N N 0.0061 0.0033 'International Tables Vol C Tables 4.2.6.8 and 6.1.1.4'
O O 0.0106 0.0060 'International Tables Vol C Tables 4.2.6.8 and 6.1.1.4'

loop_
_geom_angle_atom_site_label_1
_geom_angle_atom_site_label_2
_geom_angle_atom_site_label_3
_geom_angle
_geom_angle_site_symmetry_1
_geom_angle_site_symmetry_3
O4 Cr1 O7 94.16(8) . .
O4 Cr1 O1 169.35(9) . .
O7 Cr1 O1 92.84(8) . .
O4 Cr1 N1 91.41(9) . .
O7 Cr1 N1 171.64(9) . .
O1 Cr1 N1 82.57(9) . .
O4 Cr1 O7 95.21(9) . 2_675
O7 Cr1 O7 81.36(8) . 2_675
O1 Cr1 O7 93.78(8) . 2_675
N1 Cr1 O7 91.93(9) . 2_675
O4 Cr1 O6 84.77(10) . .
O7 Cr1 O6 94.70(9) . .
O1 Cr1 O6 86.66(10) . .
N1 Cr1 O6 92.02(10) . .
O7 Cr1 O6 176.05(8) 2_675 .
C1 O1 Cr1 113.78(17) . .
C8 O2 C7 122.8(2) . .
C12 O4 Cr1 128.36(18) . .
C14 O5 C17 118.2(3) . .
C18 O6 Cr1 131.6(2) . .
C18 O6 H6 113(3) . .
Cr1 O6 H6 105(3) . .
C19 O7 Cr1 121.40(19) . .
C19 O7 Cr1 124.11(18) . 2_675
Cr1 O7 Cr1 98.64(8) . 2_675
C10 N1 C9 124.9(2) . .
C10 N1 Cr1 124.9(2) . .
C9 N1 Cr1 110.19(17) . .
O1 C1 C9 120.7(2) . .
O1 C1 C2 120.2(2) . .
C9 C1 C2 119.1(2) . .
C3 C2 C7 118.5(3) . .
C3 C2 C1 123.8(3) . .
C7 C2 C1 117.7(3) . .
C4 C3 C2 120.4(3) . .
C4 C3 H3 119.8 . .
C2 C3 H3 119.8 . .
C5 C4 C3 119.1(3) . .
C5 C4 H4 120.4 . .
C3 C4 H4 120.4 . .
C6 C5 C4 122.2(3) . .
C6 C5 H5 118.9 . .
C4 C5 H5 118.9 . .
C5 C6 C7 118.6(3) . .
C5 C6 H6A 120.7 . .
C7 C6 H6A 120.7 . .
C6 C7 O2 117.7(3) . .
C6 C7 C2 121.2(3) . .
O2 C7 C2 121.1(3) . .
O3 C8 O2 115.4(3) . .
O3 C8 C9 127.6(3) . .
O2 C8 C9 116.9(2) . .
C1 C9 C8 122.4(3) . .
C1 C9 N1 112.7(2) . .
C8 C9 N1 124.9(3) . .
N1 C10 C11 125.1(3) . .
N1 C10 H10 117.5 . .
C11 C10 H10 117.5 . .
C12 C11 C10 123.6(3) . .
C12 C11 C16 117.9(3) . .
C10 C11 C16 118.5(3) . .
O4 C12 C13 117.5(2) . .
O4 C12 C11 123.8(3) . .
C13 C12 C11 118.6(3) . .
C14 C13 C12 121.2(3) . .
C14 C13 H13 119.4 . .
C12 C13 H13 119.4 . .
C13 C14 O5 124.0(3) . .
C13 C14 C15 120.7(3) . .
O5 C14 C15 115.2(3) . .
C16 C15 C14 119.4(3) . .
C16 C15 H15 120.3 . .
C14 C15 H15 120.3 . .
C15 C16 C11 122.1(3) . .
C15 C16 H16 118.9 . .
C11 C16 H16 118.9 . .
O5 C17 H17A 109.5 . .
O5 C17 H17B 109.5 . .
H17A C17 H17B 109.5 . .
O5 C17 H17C 109.5 . .
H17A C17 H17C 109.5 . .
H17B C17 H17C 109.5 . .
O6 C18 H18A 109.5 . .
O6 C18 H18B 109.5 . .
H18A C18 H18B 109.5 . .
O6 C18 H18C 109.5 . .
H18A C18 H18C 109.5 . .
H18B C18 H18C 109.5 . .
O7 C19 H19A 109.5 . .
O7 C19 H19B 109.5 . .
H19A C19 H19B 109.5 . .
O7 C19 H19C 109.5 . .
H19A C19 H19C 109.5 . .
H19B C19 H19C 109.5 . .

loop_
_geom_bond_atom_site_label_1
_geom_bond_atom_site_label_2
_geom_bond_distance
_geom_bond_site_symmetry_2
Cr1 O4 1.8762(19) .
Cr1 O7 1.8831(18) .
Cr1 O1 1.9488(19) .
Cr1 N1 2.013(2) .
Cr1 O7 2.203(2) 2_675
Cr1 O6 2.309(3) .
O1 C1 1.294(3) .
O2 C8 1.379(3) .
O2 C7 1.379(4) .
O3 C8 1.219(3) .
O4 C12 1.306(3) .
O5 C14 1.372(3) .
O5 C17 1.420(4) .
O6 C18 1.393(4) .
O6 H6 0.76(4) .
O7 C19 1.408(3) .
O7 Cr1 2.203(2) 2_675
N1 C10 1.286(3) .
N1 C9 1.440(3) .
C1 C9 1.389(4) .
C1 C2 1.441(4) .
C2 C3 1.389(4) .
C2 C7 1.399(4) .
C3 C4 1.380(4) .
C3 H3 0.9300 .
C4 C5 1.376(5) .
C4 H4 0.9300 .
C5 C6 1.364(5) .
C5 H5 0.9300 .
C6 C7 1.375(4) .
C6 H6A 0.9300 .
C8 C9 1.414(4) .
C10 C11 1.422(4) .
C10 H10 0.9300 .
C11 C12 1.416(4) .
C11 C16 1.426(4) .
C12 C13 1.410(4) .
C13 C14 1.369(4) .
C13 H13 0.9300 .
C14 C15 1.393(4) .
C15 C16 1.356(4) .
C15 H15 0.9300 .
C16 H16 0.9300 .
C17 H17A 0.9600 .
C17 H17B 0.9600 .
C17 H17C 0.9600 .
C18 H18A 0.9600 .
C18 H18B 0.9600 .
C18 H18C 0.9600 .
C19 H19A 0.9600 .
C19 H19B 0.9600 .
C19 H19C 0.9600 .

loop_
_geom_torsion_atom_site_label_1
_geom_torsion_atom_site_label_2
_geom_torsion_atom_site_label_3
_geom_torsion_atom_site_label_4
_geom_torsion
_geom_torsion_site_symmetry_1
_geom_torsion_site_symmetry_2
_geom_torsion_site_symmetry_3
_geom_torsion_site_symmetry_4
O4 Cr1 O1 C1 53.4(5) . . . .
O7 Cr1 O1 C1 -175.60(19) . . . .
N1 Cr1 O1 C1 -2.6(2) . . . .
O7 Cr1 O1 C1 -94.08(19) 2_675 . . .
O6 Cr1 O1 C1 89.8(2) . . . .
O7 Cr1 O4 C12 154.6(2) . . . .
O1 Cr1 O4 C12 -74.4(5) . . . .
N1 Cr1 O4 C12 -19.1(3) . . . .
O7 Cr1 O4 C12 72.9(2) 2_675 . . .
O6 Cr1 O4 C12 -111.0(2) . . . .
O4 Cr1 O6 C18 -173.7(3) . . . .
O7 Cr1 O6 C18 -79.9(3) . . . .
O1 Cr1 O6 C18 12.7(3) . . . .
N1 Cr1 O6 C18 95.1(3) . . . .
O4 Cr1 O7 C19 44.6(2) . . . .
O1 Cr1 O7 C19 -127.4(2) . . . .
O7 Cr1 O7 C19 139.2(2) 2_675 . . .
O6 Cr1 O7 C19 -40.5(2) . . . .
O4 Cr1 O7 Cr1 -94.65(9) . . . 2_675
O1 Cr1 O7 Cr1 93.39(9) . . . 2_675
O7 Cr1 O7 Cr1 0.0 2_675 . . 2_675
O6 Cr1 O7 Cr1 -179.73(9) . . . 2_675
O4 Cr1 N1 C10 13.5(3) . . . .
O1 Cr1 N1 C10 -175.3(3) . . . .
O7 Cr1 N1 C10 -81.8(3) 2_675 . . .
O6 Cr1 N1 C10 98.3(3) . . . .
O4 Cr1 N1 C9 -169.43(19) . . . .
O1 Cr1 N1 C9 1.76(18) . . . .
O7 Cr1 N1 C9 95.31(19) 2_675 . . .
O6 Cr1 N1 C9 -84.61(19) . . . .
Cr1 O1 C1 C9 3.1(3) . . . .
Cr1 O1 C1 C2 -176.7(2) . . . .
O1 C1 C2 C3 1.0(5) . . . .
C9 C1 C2 C3 -178.8(3) . . . .
O1 C1 C2 C7 -179.9(3) . . . .
C9 C1 C2 C7 0.3(4) . . . .
C7 C2 C3 C4 -0.5(5) . . . .
C1 C2 C3 C4 178.6(3) . . . .
C2 C3 C4 C5 0.0(5) . . . .
C3 C4 C5 C6 0.5(6) . . . .
C4 C5 C6 C7 -0.6(6) . . . .
C5 C6 C7 O2 -179.7(3) . . . .
C5 C6 C7 C2 0.2(5) . . . .
C8 O2 C7 C6 178.6(3) . . . .
C8 O2 C7 C2 -1.3(4) . . . .
C3 C2 C7 C6 0.4(5) . . . .
C1 C2 C7 C6 -178.8(3) . . . .
C3 C2 C7 O2 -179.7(3) . . . .
C1 C2 C7 O2 1.1(4) . . . .
C7 O2 C8 O3 178.9(3) . . . .
C7 O2 C8 C9 0.1(4) . . . .
O1 C1 C9 C8 178.6(3) . . . .
C2 C1 C9 C8 -1.6(4) . . . .
O1 C1 C9 N1 -1.5(4) . . . .
C2 C1 C9 N1 178.3(2) . . . .
O3 C8 C9 C1 -177.2(3) . . . .
O2 C8 C9 C1 1.4(4) . . . .
O3 C8 C9 N1 2.9(5) . . . .
O2 C8 C9 N1 -178.4(3) . . . .
C10 N1 C9 C1 176.3(3) . . . .
Cr1 N1 C9 C1 -0.7(3) . . . .
C10 N1 C9 C8 -3.8(5) . . . .
Cr1 N1 C9 C8 179.2(2) . . . .
C9 N1 C10 C11 179.1(3) . . . .
Cr1 N1 C10 C11 -4.2(4) . . . .
N1 C10 C11 C12 -6.1(5) . . . .
N1 C10 C11 C16 176.8(3) . . . .
Cr1 O4 C12 C13 -166.2(2) . . . .
Cr1 O4 C12 C11 15.3(4) . . . .
C10 C11 C12 O4 0.8(5) . . . .
C16 C11 C12 O4 178.0(3) . . . .
C10 C11 C12 C13 -177.6(3) . . . .
C16 C11 C12 C13 -0.4(4) . . . .
O4 C12 C13 C14 -178.4(3) . . . .
C11 C12 C13 C14 0.2(5) . . . .
C12 C13 C14 O5 178.7(3) . . . .
C12 C13 C14 C15 -0.5(5) . . . .
C17 O5 C14 C13 -2.5(5) . . . .
C17 O5 C14 C15 176.8(3) . . . .
C13 C14 C15 C16 1.1(5) . . . .
O5 C14 C15 C16 -178.2(3) . . . .
C14 C15 C16 C11 -1.3(5) . . . .
C12 C11 C16 C15 1.0(5) . . . .
C10 C11 C16 C15 178.3(3) . . . .
